data_4516413
loop_
_publ_author_name
'Rana, Love Karan'
'Sharma, Sanyog'
'Hundal, Geeta'

_publ_section_title
;
 First Report on Crystal Engineering of Hg(II) Halides with Fully
 Substituted 3,4-Pyridinedicarboxamides: Generation of Two-Dimensional
 Coordination Polymers and Linear Zig-Zag Chains of Mercury Metal Ions
;
_journal_issue 1
_journal_name_full 'Crystal Growth &amp; Design'
_journal_page_first 92
_journal_paper_doi 10.1021/acs.cgd.5b00989
_journal_volume 16
_journal_year 2015
_chemical_formula_moiety 'C23 H39 Cl2 Hg N3 O2'
_chemical_formula_sum 'C23 H39 Cl2 Hg N3 O2'
_chemical_formula_weight 661.06
_space_group_IT_number 14
_space_group_name_Hall '-P 2yn'
_space_group_name_H-M_alt 'P 1 21/n 1'
_symmetry_cell_setting monoclinic
_symmetry_space_group_name_Hall '-P 2yn'
_symmetry_space_group_name_H-M 'P 1 21/n 1'
_atom_sites_solution_hydrogens geom
_atom_sites_solution_primary direct
_atom_sites_solution_secondary difmap
_audit_creation_method SHELXL-97
_cell_angle_alpha 90.00
_cell_angle_beta 109.174(2)
_cell_angle_gamma 90.00
_cell_formula_units_Z 4
_cell_length_a 13.4195(9)
_cell_length_b 13.5573(8)
_cell_length_c 16.1853(8)
_cell_measurement_reflns_used 7648
_cell_measurement_temperature 296(2)
_cell_measurement_theta_max 25.61
_cell_measurement_theta_min 2.28
_cell_volume 2781.3(3)
_computing_cell_refinement 'Bruker SAINT'
_computing_data_collection 'Bruker APEX2'
_computing_data_reduction 'Bruker SAINT'
_computing_molecular_graphics 'Bruker SHELXTL'
_computing_publication_material 'Bruker SHELXTL'
_computing_structure_refinement 'SHELXL-97 (Sheldrick, 2008)'
_computing_structure_solution 'SHELXS-97 (Sheldrick, 2008)'
_diffrn_ambient_temperature 296(2)
_diffrn_measured_fraction_theta_full 0.989
_diffrn_measured_fraction_theta_max 0.989
_diffrn_measurement_device_type 'Bruker APEX-II CCD'
_diffrn_measurement_method '\f and \w scans'
_diffrn_radiation_monochromator graphite
_diffrn_radiation_source 'fine-focus sealed tube'
_diffrn_radiation_type MoK\a
_diffrn_radiation_wavelength 0.71073
_diffrn_reflns_av_R_equivalents 0.0370
_diffrn_reflns_av_sigmaI/netI 0.0371
_diffrn_reflns_limit_h_max 16
_diffrn_reflns_limit_h_min -16
_diffrn_reflns_limit_k_max 16
_diffrn_reflns_limit_k_min -16
_diffrn_reflns_limit_l_max 19
_diffrn_reflns_limit_l_min -19
_diffrn_reflns_number 19756
_diffrn_reflns_theta_full 25.73
_diffrn_reflns_theta_max 25.73
_diffrn_reflns_theta_min 1.72
_exptl_absorpt_coefficient_mu 5.748
_exptl_absorpt_correction_T_max 0.7453
_exptl_absorpt_correction_T_min 0.3625
_exptl_absorpt_correction_type multi-scan
_exptl_absorpt_process_details sadabs
_exptl_crystal_colour colourless
_exptl_crystal_density_diffrn 1.579
_exptl_crystal_density_method 'not measured'
_exptl_crystal_description rhombous
_exptl_crystal_F_000 1312
_exptl_crystal_size_max 0.22
_exptl_crystal_size_mid 0.17
_exptl_crystal_size_min 0.16
_refine_diff_density_max 2.138
_refine_diff_density_min -0.990
_refine_diff_density_rms 0.095
_refine_ls_extinction_method none
_refine_ls_goodness_of_fit_ref 1.005
_refine_ls_hydrogen_treatment none
_refine_ls_matrix_type full
_refine_ls_number_parameters 280
_refine_ls_number_reflns 5262
_refine_ls_number_restraints 0
_refine_ls_restrained_S_all 1.005
_refine_ls_R_factor_all 0.0535
_refine_ls_R_factor_gt 0.0362
_refine_ls_shift/su_max 0.002
_refine_ls_shift/su_mean 0.000
_refine_ls_structure_factor_coef Fsqd
_refine_ls_weighting_details 'calc w=1/[\s^2^(Fo^2^)+(0.0336P)^2^+7.4741P] where P=(Fo^2^+2Fc^2^)/3'
_refine_ls_weighting_scheme calc
_refine_ls_wR_factor_gt 0.0801
_refine_ls_wR_factor_ref 0.0872
_reflns_number_gt 4098
_reflns_number_total 5262
_reflns_threshold_expression >2sigma(I)
_cod_data_source_file cg5b00989_si_006.cif
_cod_data_source_block shelx
_cod_depositor_comments
;
The following automatic conversions were performed:

data item '_symmetry_cell_setting' value 'Monoclinic' was changed to
'monoclinic' in accordance with the
/home/saulius/struct/COD-crude-data/automatic-downloads/DataCite-retrospective/ACS/depositions/lib/dictionaries/cif_core.dic
dictionary named 'cif_core.dic' version 2.4.2 last updated on
2011-04-26.

Automatic conversion script
Id: cif_fix_values 6909 2019-04-08 15:41:33Z antanas 
;
_cod_original_sg_symbol_H-M P2(1)/n
_cod_database_code 4516413

loop_
_symmetry_equiv_pos_as_xyz
'x, y, z'
'-x+1/2, y+1/2, -z+1/2'
'-x, -y, -z'
'x-1/2, -y-1/2, z-1/2'

loop_
_atom_site_label
_atom_site_type_symbol
_atom_site_fract_x
_atom_site_fract_y
_atom_site_fract_z
_atom_site_U_iso_or_equiv
_atom_site_adp_type
_atom_site_occupancy
_atom_site_symmetry_multiplicity
_atom_site_calc_flag
_atom_site_refinement_flags
C1 C 0.1367(5) 0.4476(4) 0.1564(4) 0.0475(13) Uani 1 1 d .
H1 H 0.1299 0.4482 0.2117 0.057 Uiso 1 1 calc R
C2 C 0.1468(4) 0.3585(4) 0.1198(3) 0.0369(11) Uani 1 1 d .
C3 C 0.1589(4) 0.3560(4) 0.0383(3) 0.0365(11) Uani 1 1 d .
C4 C 0.1557(4) 0.4452(4) -0.0055(4) 0.0459(13) Uani 1 1 d .
H4 H 0.1609 0.4464 -0.0614 0.055 Uiso 1 1 calc R
C5 C 0.1447(5) 0.5312(4) 0.0358(4) 0.0498(14) Uani 1 1 d .
H5 H 0.1430 0.5903 0.0062 0.060 Uiso 1 1 calc R
C6 C 0.1617(4) 0.2592(4) -0.0070(3) 0.0376(12) Uani 1 1 d .
C7 C 0.2503(5) 0.1411(4) -0.0702(4) 0.0552(15) Uani 1 1 d .
H7A H 0.2744 0.1583 -0.1187 0.066 Uiso 1 1 calc R
H7B H 0.1781 0.1180 -0.0947 0.066 Uiso 1 1 calc R
C8 C 0.3164(7) 0.0589(5) -0.0207(6) 0.092(3) Uani 1 1 d .
H8 H 0.3895 0.0817 -0.0059 0.111 Uiso 1 1 calc R
C9 C 0.3034(8) 0.0318(6) 0.0623(6) 0.109(3) Uani 1 1 d .
H9A H 0.3518 -0.0202 0.0891 0.164 Uiso 1 1 calc R
H9B H 0.2324 0.0096 0.0522 0.164 Uiso 1 1 calc R
H9C H 0.3174 0.0881 0.1004 0.164 Uiso 1 1 calc R
C10 C 0.3075(8) -0.0310(6) -0.0811(7) 0.118(4) Uani 1 1 d .
H10A H 0.3176 -0.0101 -0.1345 0.177 Uiso 1 1 calc R
H10B H 0.2388 -0.0601 -0.0941 0.177 Uiso 1 1 calc R
H10C H 0.3604 -0.0786 -0.0524 0.177 Uiso 1 1 calc R
C11 C 0.3539(4) 0.2775(4) 0.0251(4) 0.0514(14) Uani 1 1 d .
H11A H 0.3979 0.2317 0.0677 0.062 Uiso 1 1 calc R
H11B H 0.3432 0.3352 0.0566 0.062 Uiso 1 1 calc R
C12 C 0.4122(6) 0.3085(5) -0.0371(5) 0.070(2) Uani 1 1 d .
H12 H 0.4204 0.2496 -0.0695 0.084 Uiso 1 1 calc R
C13 C 0.3537(7) 0.3846(6) -0.1035(5) 0.094(3) Uani 1 1 d .
H13A H 0.3936 0.3999 -0.1414 0.140 Uiso 1 1 calc R
H13B H 0.3444 0.4433 -0.0737 0.140 Uiso 1 1 calc R
H13C H 0.2860 0.3589 -0.1375 0.140 Uiso 1 1 calc R
C14 C 0.5229(6) 0.3429(7) 0.0176(7) 0.113(3) Uani 1 1 d .
H14A H 0.5571 0.2922 0.0584 0.170 Uiso 1 1 calc R
H14B H 0.5176 0.4018 0.0489 0.170 Uiso 1 1 calc R
H14C H 0.5633 0.3565 -0.0203 0.170 Uiso 1 1 calc R
C15 C 0.1580(4) 0.2627(4) 0.1711(3) 0.0382(12) Uani 1 1 d .
C16 C -0.0308(4) 0.2674(4) 0.1560(4) 0.0454(13) Uani 1 1 d .
H16A H -0.0730 0.2189 0.1155 0.055 Uiso 1 1 calc R
H16B H -0.0290 0.3266 0.1228 0.055 Uiso 1 1 calc R
C17 C -0.0848(5) 0.2917(5) 0.2228(5) 0.0624(17) Uani 1 1 d .
H17 H -0.0895 0.2307 0.2538 0.075 Uiso 1 1 calc R
C18 C -0.1968(6) 0.3256(7) 0.1731(6) 0.098(3) Uani 1 1 d .
H18A H -0.2323 0.2758 0.1318 0.148 Uiso 1 1 calc R
H18B H -0.1944 0.3858 0.1426 0.148 Uiso 1 1 calc R
H18C H -0.2343 0.3366 0.2136 0.148 Uiso 1 1 calc R
C19 C -0.0236(6) 0.3655(5) 0.2895(5) 0.079(2) Uani 1 1 d .
H19A H -0.0595 0.3775 0.3309 0.119 Uiso 1 1 calc R
H19B H -0.0178 0.4261 0.2607 0.119 Uiso 1 1 calc R
H19C H 0.0457 0.3400 0.3194 0.119 Uiso 1 1 calc R
C20 C 0.0916(5) 0.1412(4) 0.2489(3) 0.0465(13) Uani 1 1 d .
H20A H 0.0725 0.1572 0.3001 0.056 Uiso 1 1 calc R
H20B H 0.1658 0.1237 0.2687 0.056 Uiso 1 1 calc R
C21 C 0.0278(5) 0.0520(4) 0.2040(4) 0.0590(16) Uani 1 1 d .
H21 H -0.0469 0.0689 0.1902 0.071 Uiso 1 1 calc R
C22 C 0.0514(7) -0.0331(5) 0.2700(5) 0.082(2) Uani 1 1 d .
H22A H 0.0396 -0.0116 0.3226 0.123 Uiso 1 1 calc R
H22B H 0.1236 -0.0532 0.2835 0.123 Uiso 1 1 calc R
H22C H 0.0058 -0.0877 0.2454 0.123 Uiso 1 1 calc R
C23 C 0.0441(7) 0.0241(6) 0.1204(5) 0.086(2) Uani 1 1 d .
H23A H 0.0014 -0.0323 0.0958 0.129 Uiso 1 1 calc R
H23B H 0.1171 0.0084 0.1314 0.129 Uiso 1 1 calc R
H23C H 0.0243 0.0782 0.0801 0.129 Uiso 1 1 calc R
N1 N 0.1362(4) 0.5352(3) 0.1152(3) 0.0482(11) Uani 1 1 d .
N2 N 0.0766(3) 0.2296(3) 0.1932(3) 0.0391(10) Uani 1 1 d .
N3 N 0.2510(3) 0.2309(3) -0.0187(3) 0.0414(11) Uani 1 1 d .
O1 O 0.0784(3) 0.2131(3) -0.0333(3) 0.0511(10) Uani 1 1 d .
O2 O 0.2444(3) 0.2217(3) 0.1906(2) 0.0513(10) Uani 1 1 d .
Cl1 Cl -0.02165(14) 0.66177(14) 0.23244(12) 0.0718(5) Uani 1 1 d .
Cl2 Cl 0.19974(14) 0.78500(12) 0.09265(12) 0.0682(4) Uani 1 1 d .
Hg1 Hg 0.094286(18) 0.711575(16) 0.162583(15) 0.05055(9) Uani 1 1 d .

loop_
_atom_site_aniso_label
_atom_site_aniso_U_11
_atom_site_aniso_U_22
_atom_site_aniso_U_33
_atom_site_aniso_U_23
_atom_site_aniso_U_13
_atom_site_aniso_U_12
C1 0.054(3) 0.049(3) 0.042(3) -0.001(3) 0.018(3) 0.000(3)
C2 0.030(3) 0.039(3) 0.040(3) 0.005(2) 0.010(2) -0.004(2)
C3 0.033(3) 0.037(3) 0.037(3) 0.003(2) 0.010(2) -0.001(2)
C4 0.058(4) 0.043(3) 0.039(3) 0.004(2) 0.019(3) 0.000(3)
C5 0.060(4) 0.037(3) 0.056(4) 0.012(3) 0.024(3) 0.002(3)
C6 0.045(3) 0.035(3) 0.030(3) 0.007(2) 0.009(2) -0.004(2)
C7 0.062(4) 0.041(3) 0.068(4) -0.016(3) 0.029(3) -0.012(3)
C8 0.110(7) 0.052(4) 0.118(7) -0.006(4) 0.042(6) 0.018(4)
C9 0.145(9) 0.059(5) 0.129(8) 0.032(5) 0.051(7) 0.016(5)
C10 0.146(9) 0.053(5) 0.168(10) -0.024(5) 0.070(8) 0.010(5)
C11 0.046(3) 0.048(3) 0.061(4) -0.011(3) 0.019(3) -0.011(3)
C12 0.073(5) 0.058(4) 0.097(6) -0.022(4) 0.054(4) -0.018(3)
C13 0.127(7) 0.074(5) 0.108(7) -0.003(5) 0.077(6) -0.023(5)
C14 0.063(5) 0.122(8) 0.170(9) -0.033(7) 0.060(6) -0.042(5)
C15 0.041(3) 0.036(3) 0.033(3) 0.002(2) 0.005(2) -0.001(2)
C16 0.045(3) 0.042(3) 0.048(3) 0.012(2) 0.014(3) 0.000(2)
C17 0.063(4) 0.054(4) 0.080(5) 0.016(3) 0.037(4) 0.003(3)
C18 0.063(5) 0.120(7) 0.125(7) 0.027(6) 0.047(5) 0.023(5)
C19 0.104(6) 0.066(4) 0.092(6) -0.005(4) 0.064(5) -0.002(4)
C20 0.057(3) 0.037(3) 0.042(3) 0.012(2) 0.012(3) 0.000(3)
C21 0.069(4) 0.041(3) 0.068(4) 0.005(3) 0.023(3) -0.004(3)
C22 0.112(6) 0.044(4) 0.100(6) 0.019(4) 0.048(5) -0.006(4)
C23 0.117(7) 0.069(5) 0.078(5) -0.013(4) 0.039(5) -0.023(5)
N1 0.054(3) 0.036(2) 0.059(3) 0.001(2) 0.025(2) -0.004(2)
N2 0.040(2) 0.036(2) 0.037(2) 0.0067(18) 0.0077(19) -0.0009(19)
N3 0.045(3) 0.035(2) 0.044(3) -0.0063(19) 0.014(2) -0.0075(19)
O1 0.044(2) 0.042(2) 0.061(3) 0.0008(19) 0.0088(19) -0.0070(18)
O2 0.046(2) 0.061(3) 0.046(2) 0.0149(19) 0.0137(18) 0.010(2)
Cl1 0.0642(10) 0.0869(12) 0.0673(11) 0.0005(9) 0.0257(9) -0.0120(9)
Cl2 0.0634(10) 0.0559(9) 0.0830(12) 0.0176(8) 0.0208(9) -0.0080(8)
Hg1 0.04711(14) 0.04404(13) 0.05574(16) -0.00068(11) 0.01042(10) -0.00340(11)

loop_
_atom_type_symbol
_atom_type_description
_atom_type_scat_dispersion_real
_atom_type_scat_dispersion_imag
_atom_type_scat_source
C C 0.0033 0.0016 'International Tables Vol C Tables 4.2.6.8 and 6.1.1.4'
H H 0.0000 0.0000 'International Tables Vol C Tables 4.2.6.8 and 6.1.1.4'
N N 0.0061 0.0033 'International Tables Vol C Tables 4.2.6.8 and 6.1.1.4'
O O 0.0106 0.0060 'International Tables Vol C Tables 4.2.6.8 and 6.1.1.4'
Cl Cl 0.1484 0.1585 'International Tables Vol C Tables 4.2.6.8 and 6.1.1.4'
Hg Hg -2.3894 9.2266 'International Tables Vol C Tables 4.2.6.8 and 6.1.1.4'

loop_
_geom_angle_atom_site_label_1
_geom_angle_atom_site_label_2
_geom_angle_atom_site_label_3
_geom_angle
_geom_angle_site_symmetry_3
N1 C1 C2 122.9(5) .
N1 C1 H1 118.6 .
C2 C1 H1 118.6 .
C1 C2 C3 119.5(5) .
C1 C2 C15 121.5(5) .
C3 C2 C15 118.6(5) .
C2 C3 C4 118.1(5) .
C2 C3 C6 120.9(5) .
C4 C3 C6 120.5(4) .
C5 C4 C3 118.5(5) .
C5 C4 H4 120.7 .
C3 C4 H4 120.7 .
N1 C5 C4 124.1(5) .
N1 C5 H5 117.9 .
C4 C5 H5 117.9 .
O1 C6 N3 124.3(5) .
O1 C6 C3 116.4(5) .
N3 C6 C3 119.2(4) .
N3 C7 C8 115.0(6) .
N3 C7 H7A 108.5 .
C8 C7 H7A 108.5 .
N3 C7 H7B 108.5 .
C8 C7 H7B 108.5 .
H7A C7 H7B 107.5 .
C9 C8 C7 117.1(7) .
C9 C8 C10 112.2(7) .
C7 C8 C10 110.0(7) .
C9 C8 H8 105.5 .
C7 C8 H8 105.5 .
C10 C8 H8 105.5 .
C8 C9 H9A 109.5 .
C8 C9 H9B 109.5 .
H9A C9 H9B 109.5 .
C8 C9 H9C 109.5 .
H9A C9 H9C 109.5 .
H9B C9 H9C 109.5 .
C8 C10 H10A 109.5 .
C8 C10 H10B 109.5 .
H10A C10 H10B 109.5 .
C8 C10 H10C 109.5 .
H10A C10 H10C 109.5 .
H10B C10 H10C 109.5 .
N3 C11 C12 113.9(5) .
N3 C11 H11A 108.8 .
C12 C11 H11A 108.8 .
N3 C11 H11B 108.8 .
C12 C11 H11B 108.8 .
H11A C11 H11B 107.7 .
C13 C12 C11 113.5(6) .
C13 C12 C14 112.5(7) .
C11 C12 C14 108.2(7) .
C13 C12 H12 107.5 .
C11 C12 H12 107.5 .
C14 C12 H12 107.5 .
C12 C13 H13A 109.5 .
C12 C13 H13B 109.5 .
H13A C13 H13B 109.5 .
C12 C13 H13C 109.5 .
H13A C13 H13C 109.5 .
H13B C13 H13C 109.5 .
C12 C14 H14A 109.5 .
C12 C14 H14B 109.5 .
H14A C14 H14B 109.5 .
C12 C14 H14C 109.5 .
H14A C14 H14C 109.5 .
H14B C14 H14C 109.5 .
O2 C15 N2 124.4(5) .
O2 C15 C2 116.2(5) .
N2 C15 C2 119.4(4) .
N2 C16 C17 114.8(5) .
N2 C16 H16A 108.6 .
C17 C16 H16A 108.6 .
N2 C16 H16B 108.6 .
C17 C16 H16B 108.6 .
H16A C16 H16B 107.5 .
C19 C17 C16 112.2(5) .
C19 C17 C18 113.0(6) .
C16 C17 C18 107.9(6) .
C19 C17 H17 107.8 .
C16 C17 H17 107.8 .
C18 C17 H17 107.8 .
C17 C18 H18A 109.5 .
C17 C18 H18B 109.5 .
H18A C18 H18B 109.5 .
C17 C18 H18C 109.5 .
H18A C18 H18C 109.5 .
H18B C18 H18C 109.5 .
C17 C19 H19A 109.5 .
C17 C19 H19B 109.5 .
H19A C19 H19B 109.5 .
C17 C19 H19C 109.5 .
H19A C19 H19C 109.5 .
H19B C19 H19C 109.5 .
N2 C20 C21 114.3(4) .
N2 C20 H20A 108.7 .
C21 C20 H20A 108.7 .
N2 C20 H20B 108.7 .
C21 C20 H20B 108.7 .
H20A C20 H20B 107.6 .
C23 C21 C20 114.1(5) .
C23 C21 C22 112.6(6) .
C20 C21 C22 108.1(5) .
C23 C21 H21 107.3 .
C20 C21 H21 107.3 .
C22 C21 H21 107.3 .
C21 C22 H22A 109.5 .
C21 C22 H22B 109.5 .
H22A C22 H22B 109.5 .
C21 C22 H22C 109.5 .
H22A C22 H22C 109.5 .
H22B C22 H22C 109.5 .
C21 C23 H23A 109.5 .
C21 C23 H23B 109.5 .
H23A C23 H23B 109.5 .
C21 C23 H23C 109.5 .
H23A C23 H23C 109.5 .
H23B C23 H23C 109.5 .
C5 N1 C1 116.7(5) .
C5 N1 Hg1 114.4(3) .
C1 N1 Hg1 128.2(4) .
C15 N2 C16 123.8(4) .
C15 N2 C20 118.6(4) .
C16 N2 C20 117.1(4) .
C6 N3 C11 123.7(4) .
C6 N3 C7 118.7(4) .
C11 N3 C7 117.2(5) .
C15 O2 Hg1 132.7(4) 2_545
Cl1 Hg1 Cl2 171.31(7) .
Cl1 Hg1 N1 96.90(11) .
Cl2 Hg1 N1 91.43(11) .
Cl1 Hg1 O2 93.40(10) 2
Cl2 Hg1 O2 88.04(10) 2
N1 Hg1 O2 96.84(14) 2

loop_
_geom_bond_atom_site_label_1
_geom_bond_atom_site_label_2
_geom_bond_distance
_geom_bond_site_symmetry_2
C1 N1 1.360(7) .
C1 C2 1.371(7) .
C1 H1 0.9300 .
C2 C3 1.381(7) .
C2 C15 1.522(7) .
C3 C4 1.395(7) .
C3 C6 1.510(7) .
C4 C5 1.376(8) .
C4 H4 0.9300 .
C5 N1 1.329(7) .
C5 H5 0.9300 .
C6 O1 1.229(6) .
C6 N3 1.330(7) .
C7 N3 1.474(7) .
C7 C8 1.486(10) .
C7 H7A 0.9700 .
C7 H7B 0.9700 .
C8 C9 1.458(11) .
C8 C10 1.542(10) .
C8 H8 0.9800 .
C9 H9A 0.9600 .
C9 H9B 0.9600 .
C9 H9C 0.9600 .
C10 H10A 0.9600 .
C10 H10B 0.9600 .
C10 H10C 0.9600 .
C11 N3 1.472(7) .
C11 C12 1.523(9) .
C11 H11A 0.9700 .
C11 H11B 0.9700 .
C12 C13 1.510(11) .
C12 C14 1.530(10) .
C12 H12 0.9800 .
C13 H13A 0.9600 .
C13 H13B 0.9600 .
C13 H13C 0.9600 .
C14 H14A 0.9600 .
C14 H14B 0.9600 .
C14 H14C 0.9600 .
C15 O2 1.230(6) .
C15 N2 1.333(7) .
C16 N2 1.460(7) .
C16 C17 1.523(8) .
C16 H16A 0.9700 .
C16 H16B 0.9700 .
C17 C19 1.502(10) .
C17 C18 1.524(10) .
C17 H17 0.9800 .
C18 H18A 0.9600 .
C18 H18B 0.9600 .
C18 H18C 0.9600 .
C19 H19A 0.9600 .
C19 H19B 0.9600 .
C19 H19C 0.9600 .
C20 N2 1.474(6) .
C20 C21 1.521(8) .
C20 H20A 0.9700 .
C20 H20B 0.9700 .
C21 C23 1.489(9) .
C21 C22 1.533(8) .
C21 H21 0.9800 .
C22 H22A 0.9600 .
C22 H22B 0.9600 .
C22 H22C 0.9600 .
C23 H23A 0.9600 .
C23 H23B 0.9600 .
C23 H23C 0.9600 .
N1 Hg1 2.628(4) .
O2 Hg1 2.641(4) 2_545
Cl1 Hg1 2.3044(17) .
Cl2 Hg1 2.3080(17) .
Hg1 O2 2.641(4) 2

loop_
_geom_torsion_atom_site_label_1
_geom_torsion_atom_site_label_2
_geom_torsion_atom_site_label_3
_geom_torsion_atom_site_label_4
_geom_torsion
_geom_torsion_site_symmetry_4
N1 C1 C2 C3 1.2(8) .
N1 C1 C2 C15 173.8(5) .
C1 C2 C3 C4 -2.8(7) .
C15 C2 C3 C4 -175.6(5) .
C1 C2 C3 C6 -175.2(5) .
C15 C2 C3 C6 12.0(7) .
C2 C3 C4 C5 2.4(8) .
C6 C3 C4 C5 174.9(5) .
C3 C4 C5 N1 -0.4(9) .
C2 C3 C6 O1 69.8(6) .
C4 C3 C6 O1 -102.4(6) .
C2 C3 C6 N3 -112.5(5) .
C4 C3 C6 N3 75.3(6) .
N3 C7 C8 C9 49.3(10) .
N3 C7 C8 C10 179.0(6) .
N3 C11 C12 C13 61.8(7) .
N3 C11 C12 C14 -172.7(6) .
C1 C2 C15 O2 -111.1(6) .
C3 C2 C15 O2 61.6(6) .
C1 C2 C15 N2 67.9(7) .
C3 C2 C15 N2 -119.5(5) .
N2 C16 C17 C19 57.3(7) .
N2 C16 C17 C18 -177.6(5) .
N2 C20 C21 C23 54.2(8) .
N2 C20 C21 C22 -179.8(5) .
C4 C5 N1 C1 -1.3(9) .
C4 C5 N1 Hg1 -173.2(5) .
C2 C1 N1 C5 0.9(9) .
C2 C1 N1 Hg1 171.5(4) .
O2 C15 N2 C16 -167.6(5) .
C2 C15 N2 C16 13.5(7) .
O2 C15 N2 C20 3.7(8) .
C2 C15 N2 C20 -175.1(4) .
C17 C16 N2 C15 -132.2(5) .
C17 C16 N2 C20 56.3(6) .
C21 C20 N2 C15 -114.0(6) .
C21 C20 N2 C16 58.0(7) .
O1 C6 N3 C11 -169.6(5) .
C3 C6 N3 C11 12.9(7) .
O1 C6 N3 C7 3.2(8) .
C3 C6 N3 C7 -174.3(5) .
C12 C11 N3 C6 -128.4(6) .
C12 C11 N3 C7 58.7(7) .
C8 C7 N3 C6 -115.6(7) .
C8 C7 N3 C11 57.7(8) .
N2 C15 O2 Hg1 -76.6(7) 2_545
C2 C15 O2 Hg1 102.3(5) 2_545
C5 N1 Hg1 Cl1 140.7(4) .
C1 N1 Hg1 Cl1 -30.1(5) .
C5 N1 Hg1 Cl2 -36.8(4) .
C1 N1 Hg1 Cl2 152.4(5) .
C5 N1 Hg1 O2 -125.0(4) 2
C1 N1 Hg1 O2 64.2(5) 2
